data_4062041
_journal_name_full Organometallics
_journal_year 2003
_chemical_formula_sum 'C32 H40 N P Pt Si2'
_chemical_formula_weight 720.89
_space_group_IT_number 14
_symmetry_cell_setting monoclinic
_symmetry_space_group_name_Hall '-P 2yn'
_symmetry_space_group_name_H-M 'P 1 21/n 1'
_cell_angle_alpha 90.00
_cell_angle_beta 98.595(6)
_cell_angle_gamma 90.00
_cell_formula_units_Z 4
_cell_length_a 11.1430(10)
_cell_length_b 16.163(3)
_cell_length_c 18.231(2)
_cell_measurement_temperature 296(2)
_cell_volume 3246.6(7)
_diffrn_ambient_temperature 296(2)
_exptl_crystal_density_diffrn 1.475
_refine_ls_R_factor_obs 0.0355
_refine_ls_wR_factor_obs 0.0867
_cod_depositor_comments
;
The following automatic conversions were performed:
'_symmetry_cell_setting' value 'Monoclinic' changed to 'monoclinic'
according to '/home/saulius/struct/CIF-dictionaries/cif_core.dic'
dictionary named 'cif_core.dic' version 2.4.1 from 2010-06-29.

Automatic conversion script
Id: cif_fix_enum 1527 2010-12-29 10:47:43Z saulius 
;
_cod_original_sg_symbol_H-M 'P 21/n'
_cod_database_code 4062041

loop_
_symmetry_equiv_pos_as_xyz
'x, y, z'
'-x+1/2, y+1/2, -z+1/2'
'-x, -y, -z'
'x-1/2, -y-1/2, z-1/2'

loop_
_atom_site_aniso_label
_atom_site_aniso_U_11
_atom_site_aniso_U_22
_atom_site_aniso_U_33
_atom_site_aniso_U_23
_atom_site_aniso_U_13
_atom_site_aniso_U_12
Pt1 0.03975(14) 0.04784(15) 0.04875(14) -0.00491(10) 0.00672(9) -0.00060(10)
P1 0.0489(8) 0.0535(9) 0.0519(8) -0.0058(7) 0.0107(6) 0.0004(7)
Si1 0.0485(9) 0.0497(9) 0.0552(9) -0.0067(8) 0.0057(7) 0.0009(7)
Si2 0.0401(8) 0.0637(11) 0.0602(10) -0.0153(8) 0.0062(7) -0.0026(7)
N1 0.046(3) 0.062(3) 0.071(3) -0.008(3) 0.008(2) -0.002(2)
C1 0.065(4) 0.066(4) 0.067(4) -0.011(3) 0.009(3) -0.006(3)
C2 0.083(5) 0.086(5) 0.064(4) -0.014(4) 0.029(4) -0.018(4)
C3 0.063(4) 0.069(5) 0.086(5) 0.004(4) 0.006(4) 0.012(3)
C4 0.053(3) 0.056(4) 0.055(3) -0.003(3) 0.017(3) 0.001(3)
C5 0.069(4) 0.067(4) 0.067(4) 0.008(4) 0.004(3) 0.005(3)
C6 0.093(6) 0.098(7) 0.072(5) 0.003(5) -0.002(4) 0.021(5)
C7 0.140(8) 0.081(6) 0.066(5) 0.019(4) 0.024(5) 0.050(6)
C8 0.150(9) 0.055(5) 0.087(6) 0.009(4) 0.033(6) 0.014(5)
C9 0.084(5) 0.056(4) 0.072(4) -0.003(3) 0.020(4) -0.002(3)
C10 0.075(4) 0.050(4) 0.051(3) -0.009(3) 0.015(3) 0.004(3)
C11 0.082(5) 0.084(5) 0.079(5) -0.003(4) 0.032(4) 0.004(4)
C12 0.100(7) 0.133(9) 0.105(7) -0.002(7) 0.055(6) -0.004(6)
C13 0.178(12) 0.109(8) 0.090(7) -0.009(6) 0.076(8) -0.027(8)
C14 0.181(12) 0.096(7) 0.055(5) 0.007(4) 0.021(6) -0.007(7)
C15 0.104(6) 0.087(6) 0.057(4) -0.010(4) 0.010(4) 0.008(5)
C16 0.048(3) 0.066(4) 0.064(4) -0.006(3) 0.002(3) 0.000(3)
C17 0.099(6) 0.091(6) 0.071(5) -0.011(4) 0.013(4) -0.007(5)
C18 0.114(7) 0.128(9) 0.060(5) 0.013(5) 0.014(5) 0.007(6)
C19 0.089(6) 0.131(8) 0.065(5) -0.019(6) -0.009(4) 0.018(6)
C20 0.120(8) 0.085(6) 0.091(6) -0.036(5) -0.029(6) 0.020(5)
C21 0.085(5) 0.079(5) 0.085(5) -0.022(4) -0.025(4) 0.014(4)
C22 0.054(4) 0.070(4) 0.056(4) -0.013(3) 0.014(3) -0.005(3)
C23 0.062(4) 0.085(6) 0.093(5) -0.014(5) 0.014(4) -0.015(4)
C24 0.083(5) 0.104(7) 0.091(6) -0.022(5) 0.031(5) -0.047(5)
C25 0.126(8) 0.100(7) 0.069(5) 0.005(5) 0.032(5) -0.030(6)
C26 0.086(6) 0.116(7) 0.069(5) 0.016(5) 0.015(4) -0.016(5)
C27 0.061(4) 0.097(6) 0.055(4) -0.004(4) 0.016(3) -0.019(4)
C28 0.046(3) 0.058(4) 0.054(3) -0.016(3) 0.011(3) 0.005(3)
C29 0.043(3) 0.082(5) 0.100(5) -0.006(4) 0.001(3) -0.014(3)
C30 0.056(5) 0.116(8) 0.200(13) 0.051(8) -0.007(6) -0.004(5)
C31 0.100(7) 0.132(10) 0.173(11) -0.065(8) 0.007(7) -0.036(7)
C32 0.071(5) 0.151(10) 0.147(9) 0.037(8) 0.024(6) -0.028(6)

loop_
_atom_site_label
_atom_site_type_symbol
_atom_site_fract_x
_atom_site_fract_y
_atom_site_fract_z
_atom_site_U_iso_or_equiv
_atom_site_thermal_displace_type
_atom_site_occupancy
_atom_site_calc_flag
_atom_site_refinement_flags
_atom_site_disorder_group
Pt1 Pt 0.35902(2) 0.685966(14) 0.200615(12) 0.04543(10) Uani 1 d . .
P1 P 0.43227(14) 0.57258(10) 0.14180(9) 0.0511(4) Uani 1 d . .
Si1 Si 0.2999(2) 0.80493(10) 0.26318(10) 0.0513(4) Uani 1 d . .
Si2 Si 0.55838(14) 0.73822(12) 0.22842(10) 0.0548(4) Uani 1 d . .
N1 N 0.0861(5) 0.6307(3) 0.1655(3) 0.0596(13) Uani 1 d . .
C1 C 0.3191(6) 0.4989(4) 0.0992(4) 0.066(2) Uani 1 d . .
H1A H 0.2569(6) 0.5278(4) 0.0670(4) 0.099 Uiso 1 calc R .
H1B H 0.2837(6) 0.4710(4) 0.1372(4) 0.099 Uiso 1 calc R .
H1C H 0.3571(6) 0.4591(4) 0.0710(4) 0.099 Uiso 1 calc R .
C2 C 0.5135(7) 0.6006(5) 0.0657(4) 0.076(2) Uani 1 d . .
H2A H 0.4639(7) 0.6366(5) 0.0320(4) 0.114 Uiso 1 calc R .
H2B H 0.5319(7) 0.5515(5) 0.0399(4) 0.114 Uiso 1 calc R .
H2C H 0.5876(7) 0.6284(5) 0.0851(4) 0.114 Uiso 1 calc R .
C3 C 0.5382(6) 0.5055(5) 0.1990(4) 0.073(2) Uani 1 d . .
H3A H 0.6033(6) 0.5380(5) 0.2248(4) 0.110 Uiso 1 calc R .
H3B H 0.5704(6) 0.4656(5) 0.1682(4) 0.110 Uiso 1 calc R .
H3C H 0.4969(6) 0.4774(5) 0.2344(4) 0.110 Uiso 1 calc R .
C4 C 0.2098(5) 0.8831(4) 0.1999(3) 0.0537(14) Uani 1 d . .
C5 C 0.1122(6) 0.8628(5) 0.1471(4) 0.068(2) Uani 1 d . .
H5 H 0.0873(6) 0.8079(5) 0.1424(4) 0.082 Uiso 1 calc R .
C6 C 0.0505(8) 0.9214(6) 0.1009(4) 0.089(2) Uani 1 d . .
H6 H -0.0157(8) 0.9056(6) 0.0665(4) 0.107 Uiso 1 calc R .
C7 C 0.0857(10) 1.0025(6) 0.1055(5) 0.095(3) Uani 1 d . .
H7 H 0.0445(10) 1.0421(6) 0.0743(5) 0.114 Uiso 1 calc R .
C8 C 0.1836(10) 1.0242(5) 0.1573(5) 0.096(3) Uani 1 d . .
H8 H 0.2089(10) 1.0791(5) 0.1611(5) 0.115 Uiso 1 calc R .
C9 C 0.2445(7) 0.9656(4) 0.2034(4) 0.069(2) Uani 1 d . .
H9 H 0.3105(7) 0.9817(4) 0.2379(4) 0.083 Uiso 1 calc R .
C10 C 0.2062(6) 0.7727(4) 0.3368(3) 0.058(2) Uani 1 d . .
C11 C 0.0807(7) 0.7770(5) 0.3265(5) 0.080(2) Uani 1 d . .
H11 H 0.0409(7) 0.8006(5) 0.2830(5) 0.096 Uiso 1 calc R .
C12 C 0.0112(10) 0.7472(7) 0.3791(6) 0.109(3) Uani 1 d . .
H12 H -0.0731(10) 0.7494(7) 0.3696(6) 0.131 Uiso 1 calc R .
C13 C 0.0677(13) 0.7153(7) 0.4433(6) 0.120(4) Uani 1 d . .
H13 H 0.0220(13) 0.6960(7) 0.4785(6) 0.144 Uiso 1 calc R .
C14 C 0.1925(13) 0.7108(6) 0.4575(5) 0.110(4) Uani 1 d . .
H14 H 0.2308(13) 0.6882(6) 0.5018(5) 0.133 Uiso 1 calc R .
C15 C 0.2625(8) 0.7409(5) 0.4041(4) 0.083(2) Uani 1 d . .
H15 H 0.3468(8) 0.7392(5) 0.4142(4) 0.099 Uiso 1 calc R .
C16 C 0.6210(6) 0.7492(4) 0.3307(4) 0.060(2) Uani 1 d . .
C17 C 0.6382(8) 0.6798(6) 0.3747(5) 0.087(2) Uani 1 d . .
H17 H 0.6197(8) 0.6284(6) 0.3531(5) 0.104 Uiso 1 calc R .
C18 C 0.6824(9) 0.6832(7) 0.4507(5) 0.101(3) Uani 1 d . .
H18 H 0.6908(9) 0.6350(7) 0.4788(5) 0.121 Uiso 1 calc R .
C19 C 0.7130(8) 0.7577(7) 0.4832(5) 0.097(3) Uani 1 d . .
H19 H 0.7417(8) 0.7609(7) 0.5337(5) 0.117 Uiso 1 calc R .
C20 C 0.7010(9) 0.8270(6) 0.4409(5) 0.104(3) Uani 1 d . .
H20 H 0.7243(9) 0.8779(6) 0.4623(5) 0.124 Uiso 1 calc R .
C21 C 0.6545(8) 0.8230(5) 0.3660(5) 0.087(3) Uani 1 d . .
H21 H 0.6455(8) 0.8718(5) 0.3387(5) 0.104 Uiso 1 calc R .
C22 C 0.5870(6) 0.8380(4) 0.1786(4) 0.059(2) Uani 1 d . .
C23 C 0.7032(7) 0.8718(5) 0.1837(5) 0.080(2) Uani 1 d . .
H23 H 0.7678(7) 0.8459(5) 0.2132(5) 0.096 Uiso 1 calc R .
C24 C 0.7239(8) 0.9432(6) 0.1454(5) 0.091(3) Uani 1 d . .
H24 H 0.8024(8) 0.9640(6) 0.1484(5) 0.109 Uiso 1 calc R .
C25 C 0.6304(10) 0.9831(6) 0.1035(5) 0.096(3) Uani 1 d . .
H25 H 0.6445(10) 1.0320(6) 0.0792(5) 0.116 Uiso 1 calc R .
C26 C 0.5147(8) 0.9510(6) 0.0970(4) 0.090(3) Uani 1 d . .
H26 H 0.4506(8) 0.9778(6) 0.0680(4) 0.108 Uiso 1 calc R .
C27 C 0.4947(6) 0.8791(5) 0.1337(4) 0.070(2) Uani 1 d . .
H27 H 0.4165(6) 0.8574(5) 0.1282(4) 0.084 Uiso 1 calc R .
C28 C 0.1852(5) 0.6513(4) 0.1787(3) 0.0523(14) Uani 1 d . .
C29 C -0.0420(6) 0.6063(5) 0.1463(5) 0.076(2) Uani 1 d . .
C30 C -0.1097(8) 0.6815(6) 0.1162(7) 0.127(4) Uani 1 d . .
H30A H -0.1061(8) 0.7226(6) 0.1545(7) 0.190 Uiso 1 calc R .
H30B H -0.1928(8) 0.6672(6) 0.0992(7) 0.190 Uiso 1 calc R .
H30C H -0.0736(8) 0.7031(6) 0.0756(7) 0.190 Uiso 1 calc R .
C31 C -0.0451(9) 0.5403(7) 0.0884(7) 0.136(4) Uani 1 d . .
H31A H -0.0010(9) 0.4927(7) 0.1093(7) 0.205 Uiso 1 calc R .
H31B H -0.0086(9) 0.5608(7) 0.0475(7) 0.205 Uiso 1 calc R .
H31C H -0.1278(9) 0.5250(7) 0.0712(7) 0.205 Uiso 1 calc R .
C32 C -0.0842(8) 0.5719(8) 0.2147(6) 0.123(4) Uani 1 d . .
H32A H -0.0371(8) 0.5238(8) 0.2311(6) 0.184 Uiso 1 calc R .
H32B H -0.1683(8) 0.5569(8) 0.2035(6) 0.184 Uiso 1 calc R .
H32C H -0.0741(8) 0.6130(8) 0.2532(6) 0.184 Uiso 1 calc R .
HSI1 H 0.3935(60) 0.8592(44) 0.3016(36) 0.080 Uiso 1 d . .
HSI2 H 0.6385(68) 0.6782(41) 0.1981(41) 0.080 Uiso 1 d . .

loop_
_geom_bond_atom_site_label_1
_geom_bond_atom_site_label_2
_geom_bond_distance
_geom_bond_site_symmetry_2
_geom_bond_publ_flag
Pt1 C28 1.998(6) . ?
Pt1 P1 2.332(2) . ?
Pt1 Si2 2.360(2) . ?
Pt1 Si1 2.378(2) . ?
P1 C3 1.814(7) . ?
P1 C1 1.822(7) . ?
P1 C2 1.824(7) . ?
Si1 C10 1.893(7) . ?
Si1 C4 1.895(6) . ?
Si1 HSI1 1.46(7) . ?
Si2 C22 1.901(7) . ?
Si2 C16 1.899(7) . ?
Si2 HSI2 1.48(7) . ?
N1 C28 1.145(7) . ?
N1 C29 1.471(8) . ?
C1 H1A 0.96 . ?
C1 H1B 0.96 . ?
C1 H1C 0.96 . ?
C2 H2A 0.96 . ?
C2 H2B 0.96 . ?
C2 H2C 0.96 . ?
C3 H3A 0.96 . ?
C3 H3B 0.96 . ?
C3 H3C 0.96 . ?
C4 C5 1.380(9) . ?
C4 C9 1.387(9) . ?
C5 C6 1.380(10) . ?
C5 H5 0.93 . ?
C6 C7 1.367(13) . ?
C6 H6 0.93 . ?
C7 C8 1.378(13) . ?
C7 H7 0.93 . ?
C8 C9 1.377(11) . ?
C8 H8 0.93 . ?
C9 H9 0.93 . ?
C10 C11 1.384(10) . ?
C10 C15 1.391(10) . ?
C11 C12 1.405(11) . ?
C11 H11 0.93 . ?
C12 C13 1.347(15) . ?
C12 H12 0.93 . ?
C13 C14 1.38(2) . ?
C13 H13 0.93 . ?
C14 C15 1.421(13) . ?
C14 H14 0.93 . ?
C15 H15 0.93 . ?
C16 C17 1.375(11) . ?
C16 C21 1.381(10) . ?
C17 C18 1.400(12) . ?
C17 H17 0.93 . ?
C18 C19 1.362(13) . ?
C18 H18 0.93 . ?
C19 C20 1.357(13) . ?
C19 H19 0.93 . ?
C20 C21 1.387(12) . ?
C20 H20 0.93 . ?
C21 H21 0.93 . ?
C22 C27 1.385(10) . ?
C22 C23 1.396(9) . ?
C23 C24 1.386(12) . ?
C23 H23 0.93 . ?
C24 C25 1.359(13) . ?
C24 H24 0.93 . ?
C25 C26 1.378(12) . ?
C25 H25 0.93 . ?
C26 C27 1.375(11) . ?
C26 H26 0.93 . ?
C27 H27 0.93 . ?
C29 C30 1.492(11) . ?
C29 C31 1.498(12) . ?
C29 C32 1.503(12) . ?
C30 H30A 0.96 . ?
C30 H30B 0.96 . ?
C30 H30C 0.96 . ?
C31 H31A 0.96 . ?
C31 H31B 0.96 . ?
C31 H31C 0.96 . ?
C32 H32A 0.96 . ?
C32 H32B 0.96 . ?
C32 H32C 0.96 . ?
